data_4344733
loop_
_publ_author_name
'Petuker, Anette'
'Merz, Klaus'
'Merten, Christian'
'Apfel, Ulf-Peter'

_publ_section_title
;
 Controlled Flexible Coordination in Tripodal Iron(II) Phosphane
 Complexes: Effects on Reactivity.
;
_journal_issue 3
_journal_name_full 'Inorganic chemistry'
_journal_page_first 1183
_journal_page_last 1191
_journal_paper_doi 10.1021/acs.inorgchem.5b02361
_journal_volume 55
_journal_year 2016
_chemical_absolute_configuration unk
_chemical_formula_moiety 'C41 H39 Cl2 Fe P3'
_chemical_formula_sum 'C41 H39 Cl2 Fe P3'
_chemical_formula_weight 751.44
_space_group_crystal_system triclinic
_space_group_IT_number 1
_space_group_name_Hall 'P 1'
_space_group_name_H-M_alt 'P 1'
_symmetry_Int_Tables_number 1
_symmetry_space_group_name_Hall 'P 1'
_symmetry_space_group_name_H-M 'P 1'
_atom_sites_solution_primary iterative
_audit_creation_date 2015-04-21
_audit_creation_method
;
Olex2 1.2
(compiled 2015.01.26 svn.r3151 for OlexSys, GUI svn.r4998)
;
_cell_angle_alpha 94.8155(18)
_cell_angle_beta 109.849(8)
_cell_angle_gamma 110.022(14)
_cell_formula_units_Z 1
_cell_length_a 9.286(10)
_cell_length_b 9.318(10)
_cell_length_c 12.642(13)
_cell_measurement_reflns_used 2458
_cell_measurement_temperature 293
_cell_measurement_theta_max 26.4
_cell_measurement_theta_min 1.8
_cell_volume 941.6(17)
_computing_cell_refinement
;
CrystalClear-SM Expert 2.0 r4 (Rigaku, 2009)
;
_computing_data_collection
;
CrystalClear-SM Expert 2.0 r4 (Rigaku, 2009)
;
_computing_data_reduction
;
CrystalClear-SM Expert 2.0 r4 (Rigaku, 2009)
;
_computing_molecular_graphics 'Olex2 (Dolomanov et al., 2009)'
_computing_publication_material 'Olex2 (Dolomanov et al., 2009)'
_computing_structure_refinement 'XL (Sheldrick, 2008)'
_computing_structure_solution 'olex2.solve (Bourhis et al., 2015)'
_diffrn_ambient_temperature 293
_diffrn_detector CCD
_diffrn_detector_area_resol_mean 13.6612
_diffrn_measured_fraction_theta_full 0.9656
_diffrn_measured_fraction_theta_max 0.9656
_diffrn_measurement_details
;
scan:
    Number of images: 180
               Slice: -60.0000 - 120.0000
         Image width: 1.0000
            Exp time: 60.0000
       Rotation axis: Omega
               Omega: 0.0000
                 Chi: 54.0000
                 Phi: 0.0000
                 XTD: 50.2255
              2theta: 29.9283
scan:
    Number of images: 180
               Slice: -60.0000 - 120.0000
         Image width: 1.0000
            Exp time: 60.0000
       Rotation axis: Omega
               Omega: 0.0000
                 Chi: 54.0000
                 Phi: 120.0000
                 XTD: 50.2255
              2theta: 29.9283
scan:
    Number of images: 180
               Slice: -60.0000 - 120.0000
         Image width: 1.0000
            Exp time: 60.0000
       Rotation axis: Omega
               Omega: 0.0000
                 Chi: 54.0000
                 Phi: 240.0000
                 XTD: 50.2255
              2theta: 29.9283
;
_diffrn_measurement_device
;
XtaLABmini: Fixed Chi 2 circle
;
_diffrn_measurement_device_type
;
Rigaku Mercury375R (2x2 bin mode)
;
_diffrn_measurement_method 'profile data from \w-scans'
_diffrn_measurement_specimen_support Fiber
_diffrn_orient_matrix_type d*Trek
_diffrn_orient_matrix_UB_11 -0.093944
_diffrn_orient_matrix_UB_12 -0.080662
_diffrn_orient_matrix_UB_13 -0.014453
_diffrn_orient_matrix_UB_21 -0.017530
_diffrn_orient_matrix_UB_22 -0.031295
_diffrn_orient_matrix_UB_23 -0.111650
_diffrn_orient_matrix_UB_31 0.025879
_diffrn_orient_matrix_UB_32 -0.082356
_diffrn_orient_matrix_UB_33 -0.001523
_diffrn_radiation_monochromator 'Graphite Monochromator'
_diffrn_radiation_type 'Mo K\a'
_diffrn_radiation_wavelength 0.710747
_diffrn_reflns_av_R_equivalents 0.0273
_diffrn_reflns_av_unetI/netI 0.0718
_diffrn_reflns_limit_h_max 11
_diffrn_reflns_limit_h_min -11
_diffrn_reflns_limit_k_max 11
_diffrn_reflns_limit_k_min -11
_diffrn_reflns_limit_l_max 15
_diffrn_reflns_limit_l_min -15
_diffrn_reflns_number 9162
_diffrn_reflns_theta_full 26.4084
_diffrn_reflns_theta_max 26.41
_diffrn_reflns_theta_min 1.76
_diffrn_source 'Sealed Tube'
_diffrn_source_current 12.0
_diffrn_source_power 0.6
_diffrn_source_voltage 50.0
_exptl_absorpt_coefficient_mu 0.698
_exptl_absorpt_correction_T_max 1.000
_exptl_absorpt_correction_T_min 0.814
_exptl_absorpt_correction_type multi-scan
_exptl_crystal_colour Colorless
_exptl_crystal_density_diffrn 1.3251
_exptl_crystal_description Prism
_exptl_crystal_F_000 391.0685
_exptl_crystal_size_max 0.21
_exptl_crystal_size_mid 0.17
_exptl_crystal_size_min 0.16
_refine_diff_density_max 0.3278
_refine_diff_density_min -0.3336
_refine_diff_density_rms 0.0563
_refine_ls_abs_structure_details 'Flack, H. D. (1983). Acta Cryst. A39, 876-881.'
_refine_ls_abs_structure_Flack -0.022(13)
_refine_ls_d_res_high 0.7990
_refine_ls_d_res_low 11.5821
_refine_ls_goodness_of_fit_ref 0.8984
_refine_ls_hydrogen_treatment mixed
_refine_ls_matrix_type full
_refine_ls_number_constraints 73
_refine_ls_number_parameters 424
_refine_ls_number_reflns 7487
_refine_ls_number_restraints 0
_refine_ls_restrained_S_all 0.8984
_refine_ls_R_factor_all 0.0436
_refine_ls_R_factor_gt 0.0374
_refine_ls_shift/su_max 0.0003
_refine_ls_shift/su_mean 0.0000
_refine_ls_structure_factor_coef Fsqd
_refine_ls_weighting_details 'w=1/[\s^2^(Fo^2^)+(0.0402P)^2^] where P=(Fo^2^+2Fc^2^)/3'
_refine_ls_weighting_scheme calc
_refine_ls_wR_factor_gt 0.0807
_refine_ls_wR_factor_ref 0.0858
_reflns_Friedel_coverage 0.937
_reflns_limit_h_max 11
_reflns_limit_h_min -11
_reflns_limit_k_max 11
_reflns_limit_k_min -11
_reflns_limit_l_max 15
_reflns_limit_l_min -15
_reflns_number_gt 6735
_reflns_number_total 7487
_reflns_threshold_expression I>=2u(I)
_cod_data_source_file ic5b02361_si_006.cif
_cod_data_source_block shelx
_cod_depositor_comments
;
The following automatic conversions were performed:

'_exptl_absorpt_correction_type' value 'Multi-scan' changed to
'multi-scan' according to
/usr/data/users/saulius/crontab/automatic-downloads/current/ACS/lib/dictionaries/cif_core.dic
dictionary named 'cif_core.dic' version 2.4.2 from 2011-04-26.

Automatic conversion script
Id: cif_fix_values 4268 2015-11-12 08:31:59Z antanas 
;
_cod_original_sg_symbol_Hall ' P 1'
_cod_database_code 4344733
_olex2_refinement_description
;
1. Fixed Uiso
 At 1.2 times of:
  All C(H) groups, All C(H,H) groups
 At 1.5 times of:
  All C(H,H,H) groups
2.a Secondary CH2 refined with riding coordinates:
 C5(H5A,H5B), C1(H1A,H1B), C2(H2A,H2B)
2.b Aromatic/amide H refined with riding coordinates:
 C31(H31), C33(H33), C63(H63), C12(H12), C22(H22), C11(H11), C35(H35),
 C14(H14), C32(H32), C13(H13), C15(H15), C21(H21), C51(H51), C55(H55), C52(H52),
  C65(H65), C44(H44), C54(H54), C43(H43), C41(H41), C61(H61), C42(H42),
 C64(H64), C62(H62), C34(H34), C25(H25), C24(H24), C23(H23), C53(H53), C45(H45)
2.c Idealised Me refined as rotating group:
 C4(H4A,H4B,H4C)
;
_olex2_submission_special_instructions 'No special instructions were received'

loop_
_space_group_symop_id
_space_group_symop_operation_xyz
1 x,y,z

loop_
_atom_site_label
_atom_site_type_symbol
_atom_site_fract_x
_atom_site_fract_y
_atom_site_fract_z
_atom_site_U_iso_or_equiv
_atom_site_adp_type
_atom_site_occupancy
_atom_site_refinement_flags_posn
Fe1 Fe -0.82257(3) -0.24933(3) -0.89646(3) 0.02844(11) Uani 1.000000 .
P1 P -1.06705(6) -0.19320(6) -0.97472(5) 0.02439(17) Uani 1.000000 .
P2 P -0.94192(6) -0.41041(6) -0.78323(5) 0.02369(16) Uani 1.000000 .
P3 P -0.96862(6) 0.04817(6) -0.58454(5) 0.02878(18) Uani 1.000000 .
Cl1 Cl -0.75172(6) -0.33854(6) -1.03112(5) 0.0477(2) Uani 1.000000 .
Cl2 Cl -0.64748(6) -0.04652(6) -0.74441(5) 0.0472(2) Uani 1.000000 .
C31 C -1.17269(8) -0.67605(8) -0.95512(8) 0.0350(7) Uani 1.000000 .
H31 H -1.11875(8) -0.63233(8) -1.00173(8) 0.0420(9) Uiso 1.000000 R
C33 C -1.38988(8) -0.88305(8) -0.93201(8) 0.0467(9) Uani 1.000000 .
H33 H -1.48446(8) -0.97610(8) -0.96361(8) 0.0561(11) Uiso 1.000000 R
C63 C -0.70365(8) -0.10448(8) -0.25917(8) 0.0584(11) Uani 1.000000 .
H63 H -0.64812(8) -0.13436(8) -0.19434(8) 0.0700(14) Uiso 1.000000 R
C12 C -1.36931(8) -0.58662(8) -1.23063(8) 0.0417(8) Uani 1.000000 .
H12 H -1.35404(8) -0.66103(8) -1.27452(8) 0.0501(10) Uiso 1.000000 R
C30 C -1.11253(8) -0.60150(8) -0.83884(8) 0.0247(6) Uani 1.000000 .
C22 C -1.11412(8) 0.09701(8) -1.20108(8) 0.0477(9) Uani 1.000000 .
H22 H -1.19034(8) 0.09371(8) -1.27258(8) 0.0572(11) Uiso 1.000000 R
C11 C -1.23197(8) -0.45961(8) -1.15109(8) 0.0332(7) Uani 1.000000 .
H11 H -1.12526(8) -0.44901(8) -1.14307(8) 0.0399(9) Uiso 1.000000 R
C20 C -1.03593(8) -0.02591(8) -1.04272(8) 0.0302(7) Uani 1.000000 .
C35 C -1.19010(8) -0.67456(8) -0.76951(8) 0.0345(7) Uani 1.000000 .
H35 H -1.14834(8) -0.62859(8) -0.69136(8) 0.0414(9) Uiso 1.000000 R
C14 C -1.55155(8) -0.49073(8) -1.18038(8) 0.0433(9) Uani 1.000000 .
H14 H -1.65890(8) -0.50077(8) -1.19077(8) 0.0519(10) Uiso 1.000000 R
C5 C -1.16153(8) -0.12690(8) -0.66982(8) 0.0289(7) Uani 1.000000 .
H5a H -1.19208(8) -0.19024(8) -0.61769(8) 0.0347(8) Uiso 1.000000 R
H5b H -1.25073(8) -0.09282(8) -0.70551(8) 0.0347(8) Uiso 1.000000 R
C32 C -1.31301(8) -0.81529(8) -1.00039(8) 0.0455(9) Uani 1.000000 .
H32 H -1.35517(8) -0.86299(8) -1.07822(8) 0.0546(11) Uiso 1.000000 R
C13 C -1.52769(8) -0.60217(8) -1.24435(8) 0.0436(9) Uani 1.000000 .
H13 H -1.61928(8) -0.68795(8) -1.29685(8) 0.0524(10) Uiso 1.000000 R
C15 C -1.41479(8) -0.36416(8) -1.10081(8) 0.0333(7) Uani 1.000000 .
H15 H -1.43108(8) -0.28895(8) -1.05849(8) 0.0399(9) Uiso 1.000000 R
C21 C -1.14911(8) -0.02944(8) -1.14984(8) 0.0389(8) Uani 1.000000 .
H21 H -1.24857(8) -0.11701(8) -1.18713(8) 0.0466(9) Uiso 1.000000 R
C51 C -1.20394(8) 0.13776(8) -0.52271(8) 0.0338(7) Uani 1.000000 .
H51 H -1.28339(8) 0.03589(8) -0.55596(8) 0.0406(9) Uiso 1.000000 R
C55 C -0.92800(8) 0.33240(8) -0.47101(8) 0.0360(8) Uani 1.000000 .
H55 H -0.82185(8) 0.36124(8) -0.47128(8) 0.0432(9) Uiso 1.000000 R
C10 C -1.25190(8) -0.34830(8) -1.08343(8) 0.0252(6) Uani 1.000000 .
C52 C -1.24394(8) 0.25193(8) -0.47354(8) 0.0411(8) Uani 1.000000 .
H52 H -1.35100(8) 0.22560(8) -0.47543(8) 0.0493(10) Uiso 1.000000 R
C1 C -1.11641(8) -0.12977(8) -0.85248(8) 0.0275(7) Uani 1.000000 .
H1a H -1.02566(8) -0.03069(8) -0.80724(8) 0.0330(8) Uiso 1.000000 R
H1b H -1.21477(8) -0.10723(8) -0.88583(8) 0.0330(8) Uiso 1.000000 R
C2 C -1.00453(8) -0.28419(8) -0.70264(8) 0.0254(6) Uani 1.000000 .
H2a H -1.03503(8) -0.33807(8) -0.64623(8) 0.0304(8) Uiso 1.000000 R
H2b H -0.90585(8) -0.18953(8) -0.65966(8) 0.0304(8) Uiso 1.000000 R
C40 C -0.77924(8) -0.44481(8) -0.67286(8) 0.0288(7) Uani 1.000000 .
C65 C -0.70626(8) 0.00131(8) -0.42590(8) 0.0421(9) Uani 1.000000 .
H65 H -0.65135(8) 0.04290(8) -0.47253(8) 0.0505(10) Uiso 1.000000 R
C4 C -1.31708(8) -0.37384(8) -0.82234(8) 0.0320(7) Uani 1.000000 .
H4a H -1.33693(8) -0.42968(8) -0.76485(8) 0.0480(11) Uiso 1.000000 GR
H4b H -1.40438(8) -0.33771(8) -0.85442(8) 0.0480(11) Uiso 1.000000 GR
H4c H -1.31517(8) -0.44235(8) -0.88249(8) 0.0480(11) Uiso 1.000000 GR
C44 C -0.54183(8) -0.36515(8) -0.49158(8) 0.0659(13) Uani 1.000000 .
H44 H -0.47450(8) -0.29546(8) -0.42035(8) 0.0790(15) Uiso 1.000000 R
C54 C -0.96783(8) 0.44339(8) -0.42063(8) 0.0440(9) Uani 1.000000 .
H54 H -0.88797(8) 0.54476(8) -0.38578(8) 0.0528(11) Uiso 1.000000 R
C60 C -0.87064(8) -0.01642(8) -0.45423(8) 0.0333(7) Uani 1.000000 .
C43 C -0.50801(8) -0.49044(8) -0.52160(8) 0.0618(11) Uani 1.000000 .
H43 H -0.41756(8) -0.50556(8) -0.47111(8) 0.0742(14) Uiso 1.000000 R
C41 C -0.74316(8) -0.57243(8) -0.70126(8) 0.0443(9) Uani 1.000000 .
H41 H -0.81105(8) -0.64418(8) -0.77152(8) 0.0531(10) Uiso 1.000000 R
C50 C -1.04361(8) 0.17870(8) -0.52119(8) 0.0290(7) Uani 1.000000 .
C61 C -0.95043(8) -0.07790(8) -0.38399(8) 0.0466(9) Uani 1.000000 .
H61 H -1.06027(8) -0.08997(8) -0.40183(8) 0.0559(11) Uiso 1.000000 R
C42 C -0.60755(8) -0.59408(8) -0.62635(8) 0.0604(11) Uani 1.000000 .
H42 H -0.58395(8) -0.67895(8) -0.64707(8) 0.0725(13) Uiso 1.000000 R
C3 C -1.14761(8) -0.23180(8) -0.76638(8) 0.0244(6) Uani 1.000000 .
C64 C -0.62344(8) -0.04232(8) -0.32894(8) 0.0570(11) Uani 1.000000 .
H64 H -0.51337(8) -0.02969(8) -0.31076(8) 0.0684(13) Uiso 1.000000 R
C62 C -0.86664(8) -0.12210(8) -0.28607(8) 0.0585(11) Uani 1.000000 .
H62 H -0.92090(8) -0.16342(8) -0.23903(8) 0.0702(13) Uiso 1.000000 R
C34 C -1.32795(8) -0.81412(8) -0.81564(8) 0.0431(9) Uani 1.000000 .
H34 H -1.37930(8) -0.86194(8) -0.76891(8) 0.0517(10) Uiso 1.000000 R
C25 C -0.88797(8) 0.10635(8) -0.99011(8) 0.0439(9) Uani 1.000000 .
H25 H -0.81002(8) 0.11011(8) -0.91924(8) 0.0527(10) Uiso 1.000000 R
C24 C -0.85493(8) 0.23190(8) -1.04119(8) 0.0587(11) Uani 1.000000 .
H24 H -0.75617(8) 0.32028(8) -1.00421(8) 0.0704(13) Uiso 1.000000 R
C23 C -0.96830(8) 0.22660(8) -1.14723(8) 0.0525(10) Uani 1.000000 .
H23 H -0.94563(8) 0.31103(8) -1.18207(8) 0.0630(12) Uiso 1.000000 R
C53 C -1.12578(8) 0.40315(8) -0.42232(8) 0.0474(9) Uani 1.000000 .
H53 H -1.15309(8) 0.47751(8) -0.38908(8) 0.0569(11) Uiso 1.000000 R
C45 C -0.67705(8) -0.34077(8) -0.56715(8) 0.0516(10) Uani 1.000000 .
H45 H -0.69836(8) -0.25441(8) -0.54631(8) 0.0619(12) Uiso 1.000000 R

loop_
_atom_site_aniso_label
_atom_site_aniso_U_11
_atom_site_aniso_U_22
_atom_site_aniso_U_33
_atom_site_aniso_U_12
_atom_site_aniso_U_13
_atom_site_aniso_U_23
Fe1 0.0233(2) 0.0317(2) 0.0323(2) 0.01044(19) 0.01280(19) 0.0106(2)
P1 0.0243(4) 0.0260(4) 0.0226(4) 0.0105(3) 0.0082(3) 0.0059(3)
P2 0.0223(4) 0.0237(4) 0.0244(4) 0.0091(3) 0.0081(3) 0.0068(3)
P3 0.0301(4) 0.0295(4) 0.0264(4) 0.0119(3) 0.0115(3) 0.0023(3)
Cl1 0.0483(5) 0.0513(6) 0.0600(6) 0.0245(5) 0.0357(5) 0.0129(5)
Cl2 0.0318(4) 0.0431(5) 0.0442(5) -0.0050(4) 0.0099(4) 0.0044(4)
C31 0.0384(18) 0.0319(18) 0.0309(17) 0.0119(14) 0.0116(14) 0.0055(14)
C33 0.0352(19) 0.0314(18) 0.051(2) -0.0010(15) 0.0052(17) 0.0056(17)
C63 0.075(3) 0.048(2) 0.034(2) 0.037(2) -0.0095(19) -0.0035(17)
C12 0.052(2) 0.0435(19) 0.0284(17) 0.0257(16) 0.0098(15) -0.0013(15)
C30 0.0259(15) 0.0199(14) 0.0254(15) 0.0071(12) 0.0089(12) 0.0048(12)
C22 0.061(2) 0.057(2) 0.038(2) 0.0319(19) 0.0224(18) 0.0265(18)
C11 0.0358(17) 0.0399(18) 0.0275(16) 0.0184(14) 0.0131(14) 0.0079(14)
C20 0.0345(16) 0.0341(17) 0.0256(15) 0.0153(13) 0.0143(13) 0.0075(13)
C35 0.0375(17) 0.0322(17) 0.0322(17) 0.0105(14) 0.0144(14) 0.0101(14)
C14 0.0277(17) 0.053(2) 0.0341(18) 0.0099(15) 0.0048(14) -0.0054(16)
C5 0.0285(16) 0.0353(17) 0.0244(15) 0.0138(13) 0.0116(13) 0.0034(13)
C32 0.044(2) 0.0351(19) 0.039(2) 0.0070(16) 0.0068(17) -0.0047(16)
C13 0.0382(19) 0.041(2) 0.0326(18) 0.0067(16) 0.0035(15) -0.0044(15)
C15 0.0335(17) 0.0397(18) 0.0263(16) 0.0181(14) 0.0097(14) -0.0007(14)
C21 0.0424(19) 0.0395(19) 0.0341(18) 0.0161(15) 0.0132(15) 0.0138(15)
C51 0.0328(17) 0.0368(18) 0.0303(17) 0.0149(14) 0.0103(14) 0.0041(14)
C55 0.0320(17) 0.0369(18) 0.0335(18) 0.0158(14) 0.0058(14) 0.0010(15)
C10 0.0269(15) 0.0263(15) 0.0216(14) 0.0112(12) 0.0078(12) 0.0052(12)
C52 0.0399(19) 0.052(2) 0.0389(19) 0.0255(16) 0.0178(15) 0.0087(17)
C1 0.0292(16) 0.0277(16) 0.0215(15) 0.0098(13) 0.0069(12) 0.0046(12)
C2 0.0228(14) 0.0255(15) 0.0215(15) 0.0082(12) 0.0031(12) 0.0032(12)
C40 0.0225(15) 0.0314(16) 0.0321(16) 0.0122(13) 0.0079(13) 0.0105(13)
C65 0.0347(18) 0.0363(19) 0.040(2) 0.0122(15) 0.0012(15) -0.0030(16)
C4 0.0243(15) 0.0328(17) 0.0301(16) 0.0069(13) 0.0064(13) 0.0004(14)
C44 0.054(2) 0.064(3) 0.051(2) 0.028(2) -0.014(2) 0.001(2)
C54 0.043(2) 0.0356(19) 0.043(2) 0.0187(16) 0.0048(16) -0.0052(16)
C60 0.0349(17) 0.0304(16) 0.0289(16) 0.0158(14) 0.0048(14) -0.0017(13)
C43 0.049(2) 0.077(3) 0.065(3) 0.044(2) 0.008(2) 0.029(2)
C41 0.052(2) 0.046(2) 0.0387(19) 0.0317(17) 0.0112(17) 0.0051(16)
C50 0.0322(16) 0.0324(17) 0.0233(15) 0.0148(14) 0.0099(13) 0.0078(13)
C61 0.052(2) 0.058(2) 0.040(2) 0.0326(18) 0.0170(17) 0.0169(18)
C42 0.062(2) 0.070(3) 0.068(3) 0.050(2) 0.022(2) 0.022(2)
C3 0.0238(14) 0.0287(16) 0.0215(14) 0.0125(12) 0.0079(12) 0.0053(12)
C64 0.041(2) 0.057(2) 0.051(2) 0.0238(18) -0.0086(18) -0.004(2)
C62 0.080(3) 0.065(3) 0.040(2) 0.040(2) 0.022(2) 0.0177(19)
C34 0.0359(18) 0.0364(19) 0.049(2) 0.0031(15) 0.0177(16) 0.0169(17)
C25 0.049(2) 0.0377(19) 0.0374(19) 0.0110(16) 0.0116(16) 0.0164(16)
C24 0.067(3) 0.037(2) 0.065(3) 0.0099(18) 0.026(2) 0.0208(19)
C23 0.067(2) 0.045(2) 0.057(2) 0.0245(18) 0.032(2) 0.0314(19)
C53 0.047(2) 0.051(2) 0.044(2) 0.0320(18) 0.0090(17) -0.0033(17)
C45 0.049(2) 0.046(2) 0.045(2) 0.0270(17) -0.0041(18) 0.0005(18)

loop_
_atom_type_symbol
_atom_type_scat_dispersion_real
_atom_type_scat_dispersion_imag
_atom_type_scat_Cromer_Mann_a1
_atom_type_scat_Cromer_Mann_a2
_atom_type_scat_Cromer_Mann_a3
_atom_type_scat_Cromer_Mann_a4
_atom_type_scat_Cromer_Mann_b1
_atom_type_scat_Cromer_Mann_b2
_atom_type_scat_Cromer_Mann_b3
_atom_type_scat_Cromer_Mann_b4
_atom_type_scat_Cromer_Mann_c
_atom_type_scat_source
_atom_type_scat_dispersion_source
H 0.00000 0.00000 0.49300 0.32291 0.14019 0.04081 10.51090 26.12570 3.14236 57.79970 0.0030380000826 'International Tables Volume C Table 6.1.1.4 (pp. 500-502)' 'Henke, Gullikson and Davis, At. Data and Nucl. Data Tables, 1993, 54, 2'
C 0.00347 0.00161 2.31000 1.02000 1.58860 0.86500 20.84390 10.20750 0.56870 51.65120 0.215599998832 'International Tables Volume C Table 6.1.1.4 (pp. 500-502)' 'Henke, Gullikson and Davis, At. Data and Nucl. Data Tables, 1993, 54, 2'
Cl 0.14874 0.16030 11.46040 7.19640 6.25560 1.64550 0.01040 1.16620 18.51940 47.77840 -9.55739974976 'International Tables Volume C Table 6.1.1.4 (pp. 500-502)' 'Henke, Gullikson and Davis, At. Data and Nucl. Data Tables, 1993, 54, 2'
Fe 0.35822 0.84936 11.76950 7.35730 3.52220 2.30450 4.76110 0.30720 15.35350 76.88050 1.03690004349 'International Tables Volume C Table 6.1.1.4 (pp. 500-502)' 'Henke, Gullikson and Davis, At. Data and Nucl. Data Tables, 1993, 54, 2'
P 0.10434 0.09672 6.43450 4.17910 1.78000 1.49080 1.90670 27.15700 0.52600 68.16450 1.11489999294 'International Tables Volume C Table 6.1.1.4 (pp. 500-502)' 'Henke, Gullikson and Davis, At. Data and Nucl. Data Tables, 1993, 54, 2'

loop_
_geom_angle_atom_site_label_1
_geom_angle_atom_site_label_2
_geom_angle_atom_site_label_3
_geom_angle
P2 Fe1 P1 91.08(2)
Cl1 Fe1 P1 113.12(3)
Cl1 Fe1 P2 123.69(3)
Cl2 Fe1 P1 104.18(3)
Cl2 Fe1 P2 94.07(2)
Cl2 Fe1 Cl1 124.39(3)
C20 P1 Fe1 113.78(3)
C10 P1 Fe1 117.14(4)
C10 P1 C20 103.95(4)
C1 P1 Fe1 107.98(3)
C1 P1 C20 103.59(5)
C1 P1 C10 109.53(4)
C30 P2 Fe1 125.91(4)
C2 P2 Fe1 104.75(4)
C2 P2 C30 106.91(4)
C40 P2 Fe1 109.48(4)
C40 P2 C30 103.27(4)
C40 P2 C2 104.86(5)
C60 P3 C5 103.15(4)
C50 P3 C5 103.40(4)
C50 P3 C60 99.34(5)
C30 C31 H31 120.17(4)
C32 C31 H31 120.17(6)
C32 C31 C30 119.65(9)
C32 C33 H33 119.80(4)
C34 C33 H33 119.80(4)
C34 C33 C32 120.40(6)
C64 C63 H63 120.15(4)
C62 C63 H63 120.15(6)
C62 C63 C64 119.69(8)
C11 C12 H12 120.01(5)
C13 C12 H12 120.01(4)
C13 C12 C11 119.99(8)
C31 C30 P2 119.63(7)
C35 C30 P2 121.52(6)
C35 C30 C31 118.82(6)
C21 C22 H22 119.76(4)
C23 C22 H22 119.76(5)
C23 C22 C21 120.48(7)
H11 C11 C12 119.53(5)
C10 C11 C12 120.94(7)
C10 C11 H11 119.53(3)
C21 C20 P1 122.67(5)
C25 C20 P1 118.94(6)
C25 C20 C21 118.21(8)
H35 C35 C30 119.69(4)
C34 C35 C30 120.62(8)
C34 C35 H35 119.69(6)
C13 C14 H14 120.12(3)
C15 C14 H14 120.12(5)
C15 C14 C13 119.77(7)
H5a C5 P3 108.64(4)
H5b C5 P3 108.64(3)
H5b C5 H5a 107.6
C3 C5 P3 114.46(6)
C3 C5 H5a 108.64(4)
C3 C5 H5b 108.64(4)
C33 C32 C31 120.67(8)
H32 C32 C31 119.66(6)
H32 C32 C33 119.66(4)
C14 C13 C12 120.36(6)
H13 C13 C12 119.82(4)
H13 C13 C14 119.82(3)
H15 C15 C14 119.63(5)
C10 C15 C14 120.73(8)
C10 C15 H15 119.63(4)
C20 C21 C22 120.31(5)
H21 C21 C22 119.85(4)
H21 C21 C20 119.85(4)
C52 C51 H51 120.32(4)
C50 C51 H51 120.32(4)
C50 C51 C52 119.37(6)
C54 C55 H55 119.31(4)
C50 C55 H55 119.31(5)
C50 C55 C54 121.37(7)
C11 C10 P1 118.51(6)
C15 C10 P1 123.31(7)
C15 C10 C11 118.17(6)
H52 C52 C51 119.65(4)
C53 C52 C51 120.70(7)
C53 C52 H52 119.65(5)
H1a C1 P1 106.62(2)
H1b C1 P1 106.62(3)
H1b C1 H1a 106.6
C3 C1 P1 122.83(6)
C3 C1 H1a 106.62(3)
C3 C1 H1b 106.62(4)
H2a C2 P2 107.03(3)
H2b C2 P2 107.03(2)
H2b C2 H2a 106.8
C3 C2 P2 121.18(6)
C3 C2 H2a 107.03(5)
C3 C2 H2b 107.03(3)
C41 C40 P2 118.12(6)
C45 C40 P2 123.16(6)
C45 C40 C41 118.28(7)
C60 C65 H65 119.67(6)
C64 C65 H65 119.67(5)
C64 C65 C60 120.66(9)
H4b C4 H4a 109.5
H4c C4 H4a 109.5
H4c C4 H4b 109.5
C3 C4 H4a 109.5
C3 C4 H4b 109.5
C3 C4 H4c 109.5
C43 C44 H44 119.75(4)
C45 C44 H44 119.75(5)
C45 C44 C43 120.50(7)
H54 C54 C55 120.08(4)
C53 C54 C55 119.84(6)
C53 C54 H54 120.08(4)
C65 C60 P3 117.13(7)
C61 C60 P3 123.83(6)
C61 C60 C65 119.03(8)
H43 C43 C44 120.02(4)
C42 C43 C44 119.96(7)
C42 C43 H43 120.02(5)
H41 C41 C40 119.53(4)
C42 C41 C40 120.95(7)
C42 C41 H41 119.53(5)
C51 C50 P3 125.99(5)
C55 C50 P3 115.21(6)
C55 C50 C51 118.77(8)
H61 C61 C60 119.87(4)
C62 C61 C60 120.26(7)
C62 C61 H61 119.87(5)
C41 C42 C43 120.08(8)
H42 C42 C43 119.96(5)
H42 C42 C41 119.96(5)
C1 C3 C5 106.06(6)
C2 C3 C5 105.73(6)
C2 C3 C1 115.57(7)
C4 C3 C5 106.08(7)
C4 C3 C1 111.62(6)
C4 C3 C2 111.02(6)
C65 C64 C63 120.23(7)
H64 C64 C63 119.89(4)
H64 C64 C65 119.89(5)
C61 C62 C63 120.13(9)
H62 C62 C63 119.94(6)
H62 C62 C61 119.94(5)
C35 C34 C33 119.73(9)
H34 C34 C33 120.13(4)
H34 C34 C35 120.13(6)
H25 C25 C20 119.47(5)
C24 C25 C20 121.07(7)
C24 C25 H25 119.47(4)
H24 C24 C25 120.00(4)
C23 C24 C25 120.00(5)
C23 C24 H24 120.00(4)
C24 C23 C22 119.92(8)
H23 C23 C22 120.04(5)
H23 C23 C24 120.04(4)
C54 C53 C52 119.93(8)
H53 C53 C52 120.04(5)
H53 C53 C54 120.04(4)
C44 C45 C40 120.21(8)
H45 C45 C40 119.89(5)
H45 C45 C44 119.89(5)

loop_
_geom_bond_atom_site_label_1
_geom_bond_atom_site_label_2
_geom_bond_distance
Fe1 P1 2.404(2)
Fe1 P2 2.4144(17)
Fe1 Cl1 2.2179(18)
Fe1 Cl2 2.2525(17)
P1 C20 1.8270(18)
P1 C10 1.8138(14)
P1 C1 1.8604(19)
P2 C30 1.8101(16)
P2 C2 1.8517(16)
P2 C40 1.8186(16)
P3 C5 1.8506(15)
P3 C60 1.8513(17)
P3 C50 1.8442(16)
C31 H31 0.9300
C31 C30 1.4004(18)
C31 C32 1.3857(13)
C33 H33 0.9300
C33 C32 1.3630(16)
C33 C34 1.3862(19)
C63 H63 0.9300
C63 C64 1.3801(17)
C63 C62 1.3800(19)
C12 H12 0.9300
C12 C11 1.3907(12)
C12 C13 1.3751(19)
C30 C35 1.3941(16)
C22 H22 0.9300
C22 C21 1.3865(16)
C22 C23 1.3680(13)
C11 H11 0.9300
C11 C10 1.3900(16)
C20 C21 1.3935(16)
C20 C25 1.3897(13)
C35 H35 0.9300
C35 C34 1.3768(13)
C14 H14 0.9300
C14 C13 1.3855(16)
C14 C15 1.3869(12)
C5 H5a 0.9700
C5 H5b 0.9700
C5 C3 1.5670(17)
C32 H32 0.9300
C13 H13 0.9300
C15 H15 0.9300
C15 C10 1.4049(19)
C21 H21 0.9300
C51 H51 0.9300
C51 C52 1.4044(16)
C51 C50 1.3975(19)
C55 H55 0.9300
C55 C54 1.3868(16)
C55 C50 1.3922(15)
C52 H52 0.9300
C52 C53 1.3836(14)
C1 H1a 0.9700
C1 H1b 0.9700
C1 C3 1.5400(17)
C2 H2a 0.9700
C2 H2b 0.9700
C2 C3 1.5608(16)
C40 C41 1.3921(17)
C40 C45 1.3849(15)
C65 H65 0.9300
C65 C60 1.3899(19)
C65 C64 1.3846(16)
C4 H4a 0.9600
C4 H4b 0.9600
C4 H4c 0.9600
C4 C3 1.5458(14)
C44 H44 0.9300
C44 C43 1.3651(17)
C44 C45 1.3994(15)
C54 H54 0.9300
C54 C53 1.3760(19)
C60 C61 1.3810(17)
C43 H43 0.9300
C43 C42 1.3724(15)
C41 H41 0.9300
C41 C42 1.3855(15)
C61 H61 0.9300
C61 C62 1.3995(16)
C42 H42 0.9300
C64 H64 0.9300
C62 H62 0.9300
C34 H34 0.9300
C25 H25 0.9300
C25 C24 1.3767(16)
C24 H24 0.9300
C24 C23 1.3795(16)
C23 H23 0.9300
C53 H53 0.9300
C45 H45 0.9300
